data_7160424
loop_
_publ_author_name
'Ong, Khanh Thi Ngoc'
'Nguyen, Ha Thi Thu'
'Nguyen, Anh Thai'
'Luu, Vu Huynh'
'Tran, Dat Huy'
'Ca, Thuy Thi'
'Doan, Tan Le Hoang'
'Nguyen, Hung Huy'
'Nguyen, Tung Thanh'

_publ_section_title
;
 Silver-free, palladium-catalyzed arylation of
 pyrrolo[1,2-<i>a</i>]quinoxaline C-H bonds with aryl bromides.
;
_journal_issue 15
_journal_name_full 'Organic &amp; biomolecular chemistry'
_journal_page_first 3562
_journal_page_last 3566
_journal_paper_doi 10.1039/d5ob00023h
_journal_volume 23
_journal_year 2025
_chemical_formula_moiety 'C23 H15 N3 O2'
_chemical_formula_sum 'C23 H15 N3 O2'
_chemical_formula_weight 365.38
_space_group_crystal_system monoclinic
_space_group_IT_number 14
_space_group_name_Hall '-P 2yn'
_space_group_name_H-M_alt 'P 1 21/n 1'
_atom_sites_solution_hydrogens geom
_atom_sites_solution_primary dual
_audit_creation_date 2025-01-06
_audit_creation_method
;
Olex2 1.5
(compiled 2024.02.16 svn.r378c4104 for OlexSys, GUI svn.r6928)
;
_audit_update_record
;
2025-01-05 deposited with the CCDC.	2025-03-17 downloaded from the CCDC.
;
_cell_angle_alpha 90
_cell_angle_beta 92.7020(10)
_cell_angle_gamma 90
_cell_formula_units_Z 4
_cell_length_a 12.3695(2)
_cell_length_b 7.37850(10)
_cell_length_c 18.8523(4)
_cell_measurement_reflns_used 7990
_cell_measurement_temperature 296.15
_cell_measurement_theta_max 65.034
_cell_measurement_theta_min 4.372
_cell_volume 1718.71(5)
_computing_cell_refinement 'SAINT V8.40B (?, 2016)'
_computing_data_reduction 'SAINT V8.40B (?, 2016)'
_computing_molecular_graphics 'Olex2 1.5 (Dolomanov et al., 2009)'
_computing_publication_material 'Olex2 1.5 (Dolomanov et al., 2009)'
_computing_structure_refinement 'SHELXL 2017/1 (Sheldrick, 2015)'
_computing_structure_solution 'SHELXT 2018/2 (Sheldrick, 2018)'
_diffrn_ambient_temperature 296.15
_diffrn_measured_fraction_theta_full 1.000
_diffrn_measured_fraction_theta_max 1.000
_diffrn_measurement_device_type 'Bruker D8 Venture'
_diffrn_measurement_method '\f and \w scans'
_diffrn_radiation_type CuK\a
_diffrn_radiation_wavelength 1.54178
_diffrn_reflns_av_R_equivalents 0.0595
_diffrn_reflns_av_unetI/netI 0.0280
_diffrn_reflns_Laue_measured_fraction_full 1.000
_diffrn_reflns_Laue_measured_fraction_max 1.000
_diffrn_reflns_limit_h_max 14
_diffrn_reflns_limit_h_min -14
_diffrn_reflns_limit_k_max 8
_diffrn_reflns_limit_k_min -8
_diffrn_reflns_limit_l_max 22
_diffrn_reflns_limit_l_min -22
_diffrn_reflns_number 22227
_diffrn_reflns_point_group_measured_fraction_full 1.000
_diffrn_reflns_point_group_measured_fraction_max 1.000
_diffrn_reflns_theta_full 65.046
_diffrn_reflns_theta_max 65.046
_diffrn_reflns_theta_min 4.186
_diffrn_source_current 0.8
_diffrn_source_power 0.04
_diffrn_source_voltage 50.0
_diffrn_standards_number 0
_exptl_absorpt_coefficient_mu 0.746
_exptl_absorpt_correction_T_max 0.7526
_exptl_absorpt_correction_T_min 0.6714
_exptl_absorpt_correction_type multi-scan
_exptl_absorpt_process_details
;
SADABS-2016/2 (Bruker,2016/2) was used for absorption correction.
wR2(int) was 0.1182 before and 0.0732 after correction.
The Ratio of minimum to maximum transmission is 0.8921.
The \l/2 correction factor is Not present.
;
_exptl_crystal_colour 'clear light colourless'
_exptl_crystal_colour_lustre clear
_exptl_crystal_colour_modifier light
_exptl_crystal_colour_primary colourless
_exptl_crystal_density_diffrn 1.412
_exptl_crystal_description block
_exptl_crystal_F_000 760
_exptl_crystal_size_max 0.15
_exptl_crystal_size_mid 0.12
_exptl_crystal_size_min 0.1
_refine_diff_density_max 0.257
_refine_diff_density_min -0.221
_refine_diff_density_rms 0.054
_refine_ls_extinction_coef 0.0023(3)
_refine_ls_extinction_expression Fc^*^=kFc[1+0.001xFc^2^\l^3^/sin(2\q)]^-1/4^
_refine_ls_extinction_method 'SHELXL-2017/1 (Sheldrick 2017)'
_refine_ls_goodness_of_fit_ref 1.122
_refine_ls_hydrogen_treatment constr
_refine_ls_matrix_type full
_refine_ls_number_parameters 254
_refine_ls_number_reflns 2932
_refine_ls_number_restraints 0
_refine_ls_restrained_S_all 1.122
_refine_ls_R_factor_all 0.0940
_refine_ls_R_factor_gt 0.0598
_refine_ls_shift/su_max 0.000
_refine_ls_shift/su_mean 0.000
_refine_ls_structure_factor_coef Fsqd
_refine_ls_weighting_details 'w=1/[\s^2^(Fo^2^)+(0.0304P)^2^+2.4829P] where P=(Fo^2^+2Fc^2^)/3'
_refine_ls_weighting_scheme calc
_refine_ls_wR_factor_gt 0.1201
_refine_ls_wR_factor_ref 0.1506
_reflns_Friedel_coverage 0.000
_reflns_number_gt 2075
_reflns_number_total 2932
_reflns_threshold_expression 'I > 2\s(I)'
_cod_data_source_file d5ob00023h2.cif
_cod_data_source_block apqt2_0m
_cod_depositor_comments 'Adding full bibliography for 7160424.cif.'
_cod_database_code 7160424
_shelx_shelxl_version_number 2017/1
_shelx_space_group_comment
;
The symmetry employed for this shelxl refinement is uniquely defined
by the following loop, which should always be used as a source of
symmetry information in preference to the above space-group names.
They are only intended as comments.
;
_shelx_estimated_absorpt_t_max 0.929
_shelx_estimated_absorpt_t_min 0.896
_olex2_refinement_description
;
1. Fixed Uiso
 At 1.2 times of:
  All C(H) groups
2.a Aromatic/amide H refined with riding coordinates:
 C2(H2), C3(H3), C7(H7), C8(H8), C9(H9), C10(H10), C13(H13), C14(H14),
 C15(H15), C16(H16), C17(H17), C19(H19), C20(H20), C22(H22), C23(H23)
;
_olex2_submission_special_instructions 'No special instructions were received'

loop_
_space_group_symop_operation_xyz
'x, y, z'
'-x+1/2, y+1/2, -z+1/2'
'-x, -y, -z'
'x-1/2, -y-1/2, z-1/2'

loop_
_atom_site_label
_atom_site_type_symbol
_atom_site_fract_x
_atom_site_fract_y
_atom_site_fract_z
_atom_site_U_iso_or_equiv
_atom_site_adp_type
_atom_site_occupancy
_atom_site_site_symmetry_order
_atom_site_calc_flag
_atom_site_refinement_flags_posn
_atom_site_refinement_flags_adp
_atom_site_refinement_flags_occupancy
_atom_site_disorder_assembly
_atom_site_disorder_group
C1 C 0.6782(2) 0.2824(4) 0.63737(14) 0.0440(7) Uani 1 1 d . . . . .
C2 C 0.7883(2) 0.2900(5) 0.62773(15) 0.0498(8) Uani 1 1 d . . . . .
H2 H 0.842058 0.280535 0.663714 0.060 Uiso 1 1 calc R U . . .
C3 C 0.8064(2) 0.3138(5) 0.55610(15) 0.0490(8) Uani 1 1 d . . . . .
H3 H 0.873339 0.323748 0.535973 0.059 Uiso 1 1 calc R U . . .
C4 C 0.7058(2) 0.3199(4) 0.52023(14) 0.0405(7) Uani 1 1 d . . . . .
C5 C 0.6709(2) 0.3480(4) 0.44778(14) 0.0412(7) Uani 1 1 d . . . . .
C6 C 0.4964(2) 0.2675(4) 0.47323(15) 0.0417(7) Uani 1 1 d . . . . .
C7 C 0.3926(2) 0.2197(4) 0.44670(17) 0.0501(8) Uani 1 1 d . . . . .
H7 H 0.374324 0.235966 0.398714 0.060 Uiso 1 1 calc R U . . .
C8 C 0.3173(2) 0.1490(4) 0.49040(18) 0.0528(8) Uani 1 1 d . . . . .
H8 H 0.248552 0.118391 0.472171 0.063 Uiso 1 1 calc R U . . .
C9 C 0.3448(2) 0.1238(4) 0.56200(17) 0.0498(8) Uani 1 1 d . . . . .
H9 H 0.294457 0.073960 0.591498 0.060 Uiso 1 1 calc R U . . .
C10 C 0.4451(2) 0.1714(4) 0.58969(16) 0.0451(7) Uani 1 1 d . . . . .
H10 H 0.462487 0.153108 0.637690 0.054 Uiso 1 1 calc R U . . .
C11 C 0.5216(2) 0.2472(4) 0.54620(15) 0.0399(6) Uani 1 1 d . . . . .
C12 C 0.7495(2) 0.4059(4) 0.39504(14) 0.0438(7) Uani 1 1 d . . . . .
C13 C 0.8327(2) 0.5284(4) 0.41118(17) 0.0511(8) Uani 1 1 d . . . . .
H13 H 0.842163 0.574585 0.456948 0.061 Uiso 1 1 calc R U . . .
C14 C 0.9012(3) 0.5813(5) 0.35902(19) 0.0596(9) Uani 1 1 d . . . . .
H14 H 0.956176 0.664177 0.370011 0.072 Uiso 1 1 calc R U . . .
C15 C 0.8893(3) 0.5133(5) 0.29125(19) 0.0617(10) Uani 1 1 d . . . . .
H15 H 0.936619 0.548217 0.256864 0.074 Uiso 1 1 calc R U . . .
C16 C 0.8071(3) 0.3935(6) 0.27466(17) 0.0634(10) Uani 1 1 d . . . . .
H16 H 0.798202 0.347959 0.228760 0.076 Uiso 1 1 calc R U . . .
C17 C 0.7374(3) 0.3402(5) 0.32607(16) 0.0542(8) Uani 1 1 d . . . . .
H17 H 0.681687 0.259444 0.314275 0.065 Uiso 1 1 calc R U . . .
C18 C 0.6267(2) 0.3009(4) 0.70579(15) 0.0439(7) Uani 1 1 d . . . . .
C19 C 0.5411(2) 0.4203(4) 0.71424(15) 0.0459(7) Uani 1 1 d . . . . .
H19 H 0.512176 0.484096 0.675252 0.055 Uiso 1 1 calc R U . . .
C20 C 0.4987(2) 0.4450(4) 0.78040(15) 0.0482(7) Uani 1 1 d . . . . .
H20 H 0.440974 0.523668 0.786079 0.058 Uiso 1 1 calc R U . . .
C21 C 0.5438(2) 0.3501(4) 0.83769(14) 0.0433(7) Uani 1 1 d . . . . .
C22 C 0.6304(2) 0.2341(5) 0.83093(15) 0.0497(8) Uani 1 1 d . . . . .
H22 H 0.660602 0.173624 0.870346 0.060 Uiso 1 1 calc R U . . .
C23 C 0.6711(2) 0.2095(5) 0.76507(15) 0.0493(8) Uani 1 1 d . . . . .
H23 H 0.729009 0.130963 0.759935 0.059 Uiso 1 1 calc R U . . .
N1 N 0.62733(17) 0.2941(3) 0.57036(12) 0.0404(6) Uani 1 1 d . . . . .
N2 N 0.57032(19) 0.3269(3) 0.42524(12) 0.0452(6) Uani 1 1 d . . . . .
N3 N 0.4957(2) 0.3679(4) 0.90687(13) 0.0524(7) Uani 1 1 d . . . . .
O1 O 0.4171(2) 0.4682(4) 0.91168(13) 0.0766(8) Uani 1 1 d . . . . .
O2 O 0.5339(2) 0.2778(4) 0.95650(12) 0.0732(8) Uani 1 1 d . . . . .

loop_
_atom_site_aniso_label
_atom_site_aniso_U_11
_atom_site_aniso_U_22
_atom_site_aniso_U_33
_atom_site_aniso_U_23
_atom_site_aniso_U_13
_atom_site_aniso_U_12
C1 0.0427(15) 0.0533(18) 0.0357(15) 0.0013(13) -0.0004(12) -0.0001(13)
C2 0.0389(15) 0.069(2) 0.0413(16) 0.0009(15) -0.0036(12) 0.0016(15)
C3 0.0375(15) 0.066(2) 0.0434(16) -0.0019(15) 0.0022(12) -0.0005(14)
C4 0.0384(14) 0.0455(16) 0.0381(14) -0.0019(12) 0.0062(11) -0.0014(12)
C5 0.0427(15) 0.0436(16) 0.0376(15) -0.0006(12) 0.0033(12) 0.0008(13)
C6 0.0387(14) 0.0439(16) 0.0425(15) 0.0014(13) 0.0007(12) 0.0051(12)
C7 0.0422(16) 0.057(2) 0.0500(17) 0.0011(15) -0.0052(13) 0.0000(14)
C8 0.0361(15) 0.0526(19) 0.069(2) -0.0051(16) -0.0028(14) -0.0007(14)
C9 0.0369(15) 0.0519(19) 0.0612(19) -0.0006(15) 0.0088(14) -0.0027(13)
C10 0.0407(15) 0.0502(17) 0.0448(16) -0.0013(13) 0.0051(12) -0.0011(13)
C11 0.0357(14) 0.0415(16) 0.0425(15) -0.0027(12) 0.0015(12) 0.0025(12)
C12 0.0468(16) 0.0472(17) 0.0380(15) 0.0028(13) 0.0063(12) 0.0072(13)
C13 0.0497(17) 0.0526(19) 0.0512(18) -0.0001(15) 0.0050(14) 0.0024(15)
C14 0.0454(17) 0.064(2) 0.070(2) 0.0121(18) 0.0092(16) 0.0013(16)
C15 0.0506(19) 0.078(3) 0.057(2) 0.0209(18) 0.0150(16) 0.0102(18)
C16 0.064(2) 0.087(3) 0.0399(17) 0.0056(17) 0.0069(15) 0.015(2)
C17 0.0553(18) 0.065(2) 0.0420(16) -0.0004(15) 0.0030(14) 0.0050(16)
C18 0.0411(15) 0.0518(18) 0.0386(15) 0.0011(13) -0.0003(12) -0.0033(13)
C19 0.0483(16) 0.0509(18) 0.0383(15) 0.0055(13) -0.0005(12) 0.0018(14)
C20 0.0458(16) 0.0517(18) 0.0470(17) -0.0013(14) 0.0018(13) 0.0047(14)
C21 0.0435(15) 0.0528(18) 0.0337(14) -0.0007(13) 0.0013(12) -0.0070(13)
C22 0.0493(17) 0.060(2) 0.0389(15) 0.0066(14) -0.0049(13) 0.0023(15)
C23 0.0413(15) 0.063(2) 0.0432(16) 0.0047(15) 0.0008(13) 0.0048(14)
N1 0.0351(12) 0.0478(14) 0.0384(12) 0.0011(11) 0.0021(10) 0.0000(10)
N2 0.0414(13) 0.0496(15) 0.0444(13) 0.0019(11) 0.0014(11) 0.0002(11)
N3 0.0540(15) 0.0647(18) 0.0386(14) -0.0045(13) 0.0038(12) -0.0068(14)
O1 0.0765(17) 0.091(2) 0.0644(16) -0.0046(14) 0.0211(13) 0.0237(15)
O2 0.0722(16) 0.107(2) 0.0409(13) 0.0129(13) 0.0043(11) 0.0024(15)

loop_
_atom_type_symbol
_atom_type_description
_atom_type_scat_dispersion_real
_atom_type_scat_dispersion_imag
_atom_type_scat_source
C C 0.0181 0.0091 'International Tables Vol C Tables 4.2.6.8 and 6.1.1.4'
H H 0.0000 0.0000 'International Tables Vol C Tables 4.2.6.8 and 6.1.1.4'
N N 0.0311 0.0180 'International Tables Vol C Tables 4.2.6.8 and 6.1.1.4'
O O 0.0492 0.0322 'International Tables Vol C Tables 4.2.6.8 and 6.1.1.4'

loop_
_geom_angle_atom_site_label_1
_geom_angle_atom_site_label_2
_geom_angle_atom_site_label_3
_geom_angle
_geom_angle_site_symmetry_1
_geom_angle_site_symmetry_3
_geom_angle_publ_flag
C2 C1 C18 125.5(3) . . ?
C2 C1 N1 106.5(2) . . ?
N1 C1 C18 126.6(2) . . ?
C1 C2 H2 125.1 . . ?
C1 C2 C3 109.7(3) . . ?
C3 C2 H2 125.1 . . ?
C2 C3 H3 126.4 . . ?
C4 C3 C2 107.2(3) . . ?
C4 C3 H3 126.4 . . ?
C3 C4 C5 134.0(3) . . ?
C3 C4 N1 107.5(2) . . ?
N1 C4 C5 118.5(2) . . ?
C4 C5 C12 120.3(2) . . ?
N2 C5 C4 122.3(2) . . ?
N2 C5 C12 117.4(2) . . ?
C7 C6 C11 118.7(3) . . ?
N2 C6 C7 117.9(3) . . ?
N2 C6 C11 123.4(2) . . ?
C6 C7 H7 119.4 . . ?
C8 C7 C6 121.1(3) . . ?
C8 C7 H7 119.4 . . ?
C7 C8 H8 120.3 . . ?
C7 C8 C9 119.4(3) . . ?
C9 C8 H8 120.3 . . ?
C8 C9 H9 119.6 . . ?
C10 C9 C8 120.8(3) . . ?
C10 C9 H9 119.6 . . ?
C9 C10 H10 119.8 . . ?
C9 C10 C11 120.3(3) . . ?
C11 C10 H10 119.8 . . ?
C6 C11 N1 116.8(2) . . ?
C10 C11 C6 119.5(3) . . ?
C10 C11 N1 123.6(3) . . ?
C13 C12 C5 122.7(3) . . ?
C17 C12 C5 118.7(3) . . ?
C17 C12 C13 118.5(3) . . ?
C12 C13 H13 120.0 . . ?
C14 C13 C12 119.9(3) . . ?
C14 C13 H13 120.0 . . ?
C13 C14 H14 119.5 . . ?
C15 C14 C13 121.0(3) . . ?
C15 C14 H14 119.5 . . ?
C14 C15 H15 120.2 . . ?
C16 C15 C14 119.6(3) . . ?
C16 C15 H15 120.2 . . ?
C15 C16 H16 119.9 . . ?
C15 C16 C17 120.2(3) . . ?
C17 C16 H16 119.9 . . ?
C12 C17 H17 119.6 . . ?
C16 C17 C12 120.8(3) . . ?
C16 C17 H17 119.6 . . ?
C19 C18 C1 121.4(3) . . ?
C19 C18 C23 119.1(3) . . ?
C23 C18 C1 119.2(3) . . ?
C18 C19 H19 119.7 . . ?
C20 C19 C18 120.5(3) . . ?
C20 C19 H19 119.7 . . ?
C19 C20 H20 120.7 . . ?
C21 C20 C19 118.7(3) . . ?
C21 C20 H20 120.7 . . ?
C20 C21 N3 118.9(3) . . ?
C22 C21 C20 121.9(3) . . ?
C22 C21 N3 119.1(3) . . ?
C21 C22 H22 120.5 . . ?
C23 C22 C21 119.0(3) . . ?
C23 C22 H22 120.5 . . ?
C18 C23 H23 119.6 . . ?
C22 C23 C18 120.9(3) . . ?
C22 C23 H23 119.6 . . ?
C1 N1 C4 108.9(2) . . ?
C1 N1 C11 130.8(2) . . ?
C4 N1 C11 118.6(2) . . ?
C5 N2 C6 118.2(2) . . ?
O1 N3 C21 118.4(3) . . ?
O2 N3 C21 118.3(3) . . ?
O2 N3 O1 123.3(3) . . ?

loop_
_geom_bond_atom_site_label_1
_geom_bond_atom_site_label_2
_geom_bond_distance
_geom_bond_site_symmetry_2
_geom_bond_publ_flag
C1 C2 1.384(4) . ?
C1 C18 1.471(4) . ?
C1 N1 1.387(3) . ?
C2 H2 0.9300 . ?
C2 C3 1.390(4) . ?
C3 H3 0.9300 . ?
C3 C4 1.388(4) . ?
C4 C5 1.428(4) . ?
C4 N1 1.400(3) . ?
C5 C12 1.486(4) . ?
C5 N2 1.305(4) . ?
C6 C7 1.401(4) . ?
C6 C11 1.404(4) . ?
C6 N2 1.387(4) . ?
C7 H7 0.9300 . ?
C7 C8 1.375(4) . ?
C8 H8 0.9300 . ?
C8 C9 1.389(4) . ?
C9 H9 0.9300 . ?
C9 C10 1.369(4) . ?
C10 H10 0.9300 . ?
C10 C11 1.397(4) . ?
C11 N1 1.408(3) . ?
C12 C13 1.392(4) . ?
C12 C17 1.389(4) . ?
C13 H13 0.9300 . ?
C13 C14 1.385(4) . ?
C14 H14 0.9300 . ?
C14 C15 1.374(5) . ?
C15 H15 0.9300 . ?
C15 C16 1.372(5) . ?
C16 H16 0.9300 . ?
C16 C17 1.384(4) . ?
C17 H17 0.9300 . ?
C18 C19 1.393(4) . ?
C18 C23 1.395(4) . ?
C19 H19 0.9300 . ?
C19 C20 1.388(4) . ?
C20 H20 0.9300 . ?
C20 C21 1.383(4) . ?
C21 C22 1.381(4) . ?
C21 N3 1.465(4) . ?
C22 H22 0.9300 . ?
C22 C23 1.374(4) . ?
C23 H23 0.9300 . ?
N3 O1 1.228(3) . ?
N3 O2 1.225(3) . ?

loop_
_geom_torsion_atom_site_label_1
_geom_torsion_atom_site_label_2
_geom_torsion_atom_site_label_3
_geom_torsion_atom_site_label_4
_geom_torsion
_geom_torsion_site_symmetry_1
_geom_torsion_site_symmetry_2
_geom_torsion_site_symmetry_3
_geom_torsion_site_symmetry_4
_geom_torsion_publ_flag
C1 C2 C3 C4 -0.4(4) . . . . ?
C1 C18 C19 C20 -175.5(3) . . . . ?
C1 C18 C23 C22 175.1(3) . . . . ?
C2 C1 C18 C19 129.9(3) . . . . ?
C2 C1 C18 C23 -44.1(5) . . . . ?
C2 C1 N1 C4 -3.6(3) . . . . ?
C2 C1 N1 C11 161.2(3) . . . . ?
C2 C3 C4 C5 177.2(3) . . . . ?
C2 C3 C4 N1 -1.8(4) . . . . ?
C3 C4 C5 C12 -9.1(5) . . . . ?
C3 C4 C5 N2 171.9(3) . . . . ?
C3 C4 N1 C1 3.4(3) . . . . ?
C3 C4 N1 C11 -163.6(3) . . . . ?
C4 C5 C12 C13 -37.8(4) . . . . ?
C4 C5 C12 C17 144.5(3) . . . . ?
C4 C5 N2 C6 -2.9(4) . . . . ?
C5 C4 N1 C1 -175.8(3) . . . . ?
C5 C4 N1 C11 17.2(4) . . . . ?
C5 C12 C13 C14 -178.0(3) . . . . ?
C5 C12 C17 C16 178.5(3) . . . . ?
C6 C7 C8 C9 -0.3(5) . . . . ?
C6 C11 N1 C1 -176.8(3) . . . . ?
C6 C11 N1 C4 -13.3(4) . . . . ?
C7 C6 C11 C10 3.4(4) . . . . ?
C7 C6 C11 N1 179.0(3) . . . . ?
C7 C6 N2 C5 -170.8(3) . . . . ?
C7 C8 C9 C10 1.2(5) . . . . ?
C8 C9 C10 C11 0.3(5) . . . . ?
C9 C10 C11 C6 -2.6(4) . . . . ?
C9 C10 C11 N1 -177.9(3) . . . . ?
C10 C11 N1 C1 -1.5(5) . . . . ?
C10 C11 N1 C4 162.1(3) . . . . ?
C11 C6 C7 C8 -2.0(5) . . . . ?
C11 C6 N2 C5 6.9(4) . . . . ?
C12 C5 N2 C6 178.1(3) . . . . ?
C12 C13 C14 C15 -0.7(5) . . . . ?
C13 C12 C17 C16 0.8(5) . . . . ?
C13 C14 C15 C16 1.1(5) . . . . ?
C14 C15 C16 C17 -0.6(5) . . . . ?
C15 C16 C17 C12 -0.3(5) . . . . ?
C17 C12 C13 C14 -0.3(5) . . . . ?
C18 C1 C2 C3 -164.9(3) . . . . ?
C18 C1 N1 C4 163.6(3) . . . . ?
C18 C1 N1 C11 -31.6(5) . . . . ?
C18 C19 C20 C21 0.7(5) . . . . ?
C19 C18 C23 C22 1.0(5) . . . . ?
C19 C20 C21 C22 0.8(5) . . . . ?
C19 C20 C21 N3 -176.7(3) . . . . ?
C20 C21 C22 C23 -1.4(5) . . . . ?
C20 C21 N3 O1 -0.6(4) . . . . ?
C20 C21 N3 O2 177.2(3) . . . . ?
C21 C22 C23 C18 0.5(5) . . . . ?
C22 C21 N3 O1 -178.3(3) . . . . ?
C22 C21 N3 O2 -0.4(4) . . . . ?
C23 C18 C19 C20 -1.6(5) . . . . ?
N1 C1 C2 C3 2.5(4) . . . . ?
N1 C1 C18 C19 -35.0(5) . . . . ?
N1 C1 C18 C23 151.0(3) . . . . ?
N1 C4 C5 C12 169.9(3) . . . . ?
N1 C4 C5 N2 -9.2(4) . . . . ?
N2 C5 C12 C13 141.3(3) . . . . ?
N2 C5 C12 C17 -36.3(4) . . . . ?
N2 C6 C7 C8 175.9(3) . . . . ?
N2 C6 C11 C10 -174.3(3) . . . . ?
N2 C6 C11 N1 1.2(4) . . . . ?
N3 C21 C22 C23 176.1(3) . . . . ?
